data_7120488
loop_
_publ_author_name
'Yu, Yan-Cheng'
'Kuang, Wen-Bin'
'Huang, Ri-Zhen'
'Fang, Yi-Lin'
'Zhang, Ye'
'Chen, Zhengfeng'
'Ma, Xian-li'

_publ_section_title
;
 Design, synthesis and pharmacological evaluation of new 2-oxo-quinoline
 derivatives containing \a-aminophosphonates as potential antitumor agents
;
_journal_name_full 'Med. Chem. Commun.'
_journal_paper_doi 10.1039/C7MD00098G
_journal_year 2017
_chemical_formula_moiety 'C21 H24 N3 O7 P'
_chemical_formula_sum 'C21 H24 N3 O7 P'
_chemical_formula_weight 461.40
_chemical_name_systematic
;
 ? 
;
_space_group_crystal_system triclinic
_space_group_IT_number 2
_space_group_name_Hall '-P 1'
_space_group_name_H-M_alt 'P -1'
_symmetry_space_group_name_Hall '-P 1'
_symmetry_space_group_name_H-M 'P -1'
_atom_sites_solution_hydrogens geom
_atom_sites_solution_primary direct
_atom_sites_solution_secondary difmap
_audit_creation_date 2016-01-23
_audit_creation_method
;
  Olex2 1.1
  (compiled 2011.02.15 svn.r1672, GUI svn.r3494)
;
_audit_update_record
;
2017-02-06 deposited with the CCDC.
2017-03-30 downloaded from the CCDC.
;
_cell_angle_alpha 91.967(17)
_cell_angle_beta 90.537(14)
_cell_angle_gamma 99.464(10)
_cell_formula_units_Z 2
_cell_length_a 8.0905(8)
_cell_length_b 11.3328(17)
_cell_length_c 11.780(4)
_cell_measurement_reflns_used 1277
_cell_measurement_temperature 293(2)
_cell_measurement_theta_max 25.2010
_cell_measurement_theta_min 3.6330
_cell_volume 1064.6(4)
_computing_cell_refinement
;
CrysAlisPro, Agilent Technologies,
Version 1.171.36.32 (release 02-08-2013 CrysAlis171 .NET)
(compiled Aug  2 2013,16:46:58)
;
_computing_data_collection
;
CrysAlisPro, Agilent Technologies,
Version 1.171.36.32 (release 02-08-2013 CrysAlis171 .NET)
(compiled Aug  2 2013,16:46:58)
;
_computing_data_reduction
;
CrysAlisPro, Agilent Technologies,
Version 1.171.36.32 (release 02-08-2013 CrysAlis171 .NET)
(compiled Aug  2 2013,16:46:58)
;
_computing_molecular_graphics
;
O. V. Dolomanov, L. J. Bourhis, R. J. Gildea, J. A. K. Howard and H. Puschmann,
OLEX2: a complete structure solution, refinement and analysis program.
J. Appl. Cryst. (2009). 42, 339-341.
;
_computing_publication_material
;
O. V. Dolomanov, L. J. Bourhis, R. J. Gildea, J. A. K. Howard and H. Puschmann,
OLEX2: a complete structure solution, refinement and analysis program.
J. Appl. Cryst. (2009). 42, 339-341.
;
_computing_structure_refinement 'SHELXL-97 (Sheldrick, 1997)'
_computing_structure_solution 'A short history of SHELX (Sheldrick, 2007)/Bruker'
_diffrn_ambient_temperature 293(2)
_diffrn_detector_area_resol_mean 15.9784
_diffrn_measured_fraction_theta_full 0.9970
_diffrn_measured_fraction_theta_max 0.8785
_diffrn_measurement_details
;
#__ type_ start__ end____ width___ exp.time_
  1 omega    3.00   57.00   1.0000   30.0000
omega____ theta____ kappa____ phi______ frames
    -       17.9729  -99.0000  -60.0000 54

#__ type_ start__ end____ width___ exp.time_
  2 omega   30.00   57.00   1.0000   30.0000
omega____ theta____ kappa____ phi______ frames
    -       17.9729  -99.0000   60.0000 27

#__ type_ start__ end____ width___ exp.time_
  3 omega  -11.00   87.00   1.0000   30.0000
omega____ theta____ kappa____ phi______ frames
    -       17.9729   77.0000 -180.0000 98

#__ type_ start__ end____ width___ exp.time_
  4 omega  -49.00   31.00   1.0000   30.0000
omega____ theta____ kappa____ phi______ frames
    -       17.9729  -57.0000  -60.0000 80

#__ type_ start__ end____ width___ exp.time_
  5 omega  -20.00   87.00   1.0000   30.0000
omega____ theta____ kappa____ phi______ frames
    -       17.9729   19.0000  120.0000 107

#__ type_ start__ end____ width___ exp.time_
  6 omega  -54.00  -15.00   1.0000   30.0000
omega____ theta____ kappa____ phi______ frames
    -       17.9729  -19.0000   60.0000 39
;
_diffrn_measurement_device_type 'SuperNova, Single source at offset, Eos'
_diffrn_measurement_method '\w scans'
_diffrn_orient_matrix_UB_11 -0.0070994000
_diffrn_orient_matrix_UB_12 -0.0601934000
_diffrn_orient_matrix_UB_13 0.0166050000
_diffrn_orient_matrix_UB_21 0.0084732000
_diffrn_orient_matrix_UB_22 0.0197907000
_diffrn_orient_matrix_UB_23 0.0578737000
_diffrn_orient_matrix_UB_31 -0.0882489000
_diffrn_orient_matrix_UB_32 -0.0038654000
_diffrn_orient_matrix_UB_33 0.0032937000
_diffrn_radiation_monochromator mirror
_diffrn_radiation_type 'Mo K\a'
_diffrn_radiation_wavelength 0.7107
_diffrn_reflns_av_R_equivalents 0.0595
_diffrn_reflns_av_unetI/netI 0.1201
_diffrn_reflns_limit_h_max 10
_diffrn_reflns_limit_h_min -10
_diffrn_reflns_limit_k_max 13
_diffrn_reflns_limit_k_min -14
_diffrn_reflns_limit_l_max 14
_diffrn_reflns_limit_l_min -14
_diffrn_reflns_number 8619
_diffrn_reflns_theta_full 26.37
_diffrn_reflns_theta_max 26.37
_diffrn_reflns_theta_min 3.35
_diffrn_source 'SuperNova (Mo) X-ray Source'
_exptl_absorpt_coefficient_mu 0.179
_exptl_absorpt_correction_T_max 1.00000
_exptl_absorpt_correction_T_min 0.93981
_exptl_absorpt_correction_type multi-scan
_exptl_absorpt_process_details
;
CrysAlisPro, Agilent Technologies,
Version 1.171.36.32 (release 02-08-2013 CrysAlis171 .NET)
(compiled Aug  2 2013,16:46:58)
Empirical absorption correction using spherical harmonics,
 implemented in SCALE3 ABSPACK scaling algorithm.
;
_exptl_crystal_density_diffrn 1.439
_exptl_crystal_density_method 'not measured'
_exptl_crystal_F_000 484
_exptl_crystal_size_max 0.20
_exptl_crystal_size_mid 0.08
_exptl_crystal_size_min 0.05
_refine_diff_density_max 0.335
_refine_diff_density_min -0.391
_refine_diff_density_rms 0.070
_refine_ls_extinction_method none
_refine_ls_goodness_of_fit_ref 1.037
_refine_ls_hydrogen_treatment mixed
_refine_ls_matrix_type full
_refine_ls_number_parameters 292
_refine_ls_number_reflns 4332
_refine_ls_number_restraints 0
_refine_ls_restrained_S_all 1.037
_refine_ls_R_factor_all 0.1490
_refine_ls_R_factor_gt 0.0741
_refine_ls_shift/su_max 0.000
_refine_ls_shift/su_mean 0.000
_refine_ls_structure_factor_coef Fsqd
_refine_ls_weighting_details 'calc w=1/[\s^2^(Fo^2^)+(0.0712P)^2^+0.0000P] where P=(Fo^2^+2Fc^2^)/3'
_refine_ls_weighting_scheme calc
_refine_ls_wR_factor_gt 0.1522
_refine_ls_wR_factor_ref 0.2001
_reflns_number_gt 2256
_reflns_number_total 4332
_reflns_threshold_expression >2sigma(I)
_cod_data_source_file c7md00098g2.cif
_cod_data_source_block 20160118-zy-yyc-20151229-4
_cod_database_code 7120488
_chemical_oxdiff_formula C
_reflns_odcompleteness_completeness 99.70
_reflns_odcompleteness_iscentric 1
_reflns_odcompleteness_theta 26.32

loop_
_space_group_symop_id
_space_group_symop_operation_xyz
1 'x, y, z'
2 '-x, -y, -z'

loop_
_atom_site_label
_atom_site_type_symbol
_atom_site_fract_x
_atom_site_fract_y
_atom_site_fract_z
_atom_site_U_iso_or_equiv
_atom_site_adp_type
_atom_site_occupancy
_atom_site_symmetry_multiplicity
_atom_site_calc_flag
_atom_site_refinement_flags
P1 P 0.81894(13) 0.13782(10) 0.02135(10) 0.0384(3) Uani 1 1 d .
O1 O 0.7724(3) 0.0226(2) -0.0386(2) 0.0456(8) Uani 1 1 d .
O2 O 0.6748(3) 0.2127(3) 0.0463(3) 0.0497(8) Uani 1 1 d .
O3 O 0.9515(3) 0.2291(2) -0.0408(3) 0.0478(8) Uani 1 1 d .
O4 O 0.1240(3) -0.2226(3) 0.3734(3) 0.0615(10) Uani 1 1 d .
O5 O 1.0416(3) 0.0637(3) 0.3633(2) 0.0455(8) Uani 1 1 d .
O6 O 1.6192(3) 0.5689(3) 0.3916(3) 0.0716(12) Uani 1 1 d .
O7 O 1.7264(3) 0.4257(3) 0.3123(3) 0.0624(10) Uani 1 1 d .
N1 N 0.7994(3) -0.0425(3) 0.4249(3) 0.0370(9) Uani 1 1 d .
H1 H 0.8514 -0.0584 0.4850 0.044 Uiso 1 1 calc R
N2 N 0.9594(4) 0.2500(3) 0.2121(3) 0.0378(9) Uani 1 1 d .
H2 H 0.8814 0.2907 0.2280 0.045 Uiso 1 1 calc R
N3 N 1.6043(4) 0.4748(4) 0.3362(3) 0.0453(10) Uani 1 1 d .
C1 C 0.6004(8) 0.2763(6) -0.0403(5) 0.094(2) Uani 1 1 d .
H1A H 0.4796 0.2635 -0.0326 0.113 Uiso 1 1 calc R
H1B H 0.6261 0.2463 -0.1151 0.113 Uiso 1 1 calc R
C2 C 0.6672(11) 0.4050(6) -0.0278(8) 0.148(4) Uani 1 1 d .
H2A H 0.6207 0.4468 -0.0865 0.223 Uiso 1 1 calc R
H2B H 0.7870 0.4170 -0.0338 0.223 Uiso 1 1 calc R
H2C H 0.6375 0.4349 0.0451 0.223 Uiso 1 1 calc R
C3 C 1.0732(5) 0.1920(4) -0.1187(4) 0.0539(13) Uani 1 1 d .
H3A H 1.0159 0.1423 -0.1805 0.065 Uiso 1 1 calc R
H3B H 1.1449 0.1456 -0.0793 0.065 Uiso 1 1 calc R
C4 C 1.1747(6) 0.2999(5) -0.1640(5) 0.0779(17) Uani 1 1 d .
H4A H 1.2550 0.2766 -0.2161 0.117 Uiso 1 1 calc R
H4B H 1.2324 0.3479 -0.1025 0.117 Uiso 1 1 calc R
H4C H 1.1028 0.3454 -0.2027 0.117 Uiso 1 1 calc R
C5 C 0.0361(5) -0.2957(4) 0.4570(4) 0.0557(13) Uani 1 1 d .
H5A H -0.0797 -0.3167 0.4347 0.083 Uiso 1 1 calc R
H5B H 0.0446 -0.2523 0.5289 0.083 Uiso 1 1 calc R
H5C H 0.0842 -0.3671 0.4638 0.083 Uiso 1 1 calc R
C6 C 0.2907(4) -0.1793(4) 0.3915(4) 0.0378(10) Uani 1 1 d .
C7 C 0.3681(4) -0.1082(4) 0.3098(4) 0.0395(11) Uani 1 1 d .
H7 H 0.3065 -0.0904 0.2475 0.047 Uiso 1 1 calc R
C8 C 0.5421(4) -0.0611(3) 0.3191(3) 0.0326(9) Uani 1 1 d .
C9 C 0.6308(4) 0.0115(3) 0.2357(3) 0.0334(9) Uani 1 1 d .
H9 H 0.5727 0.0307 0.1723 0.040 Uiso 1 1 calc R
C10 C 0.7980(4) 0.0535(3) 0.2462(3) 0.0309(9) Uani 1 1 d .
C11 C 0.8889(4) 0.0260(3) 0.3483(3) 0.0322(9) Uani 1 1 d .
C12 C 0.6302(4) -0.0894(3) 0.4148(3) 0.0314(9) Uani 1 1 d .
C13 C 0.5500(5) -0.1603(4) 0.4973(4) 0.0399(10) Uani 1 1 d .
H13 H 0.6101 -0.1770 0.5609 0.048 Uiso 1 1 calc R
C14 C 0.3812(5) -0.2068(4) 0.4865(4) 0.0403(11) Uani 1 1 d .
H14 H 0.3283 -0.2557 0.5417 0.048 Uiso 1 1 calc R
C15 C 0.9063(4) 0.1313(3) 0.1639(3) 0.0321(9) Uani 1 1 d .
H15 H 1.0083 0.0960 0.1546 0.039 Uiso 1 1 calc R
C16 C 1.1201(5) 0.3054(4) 0.2354(3) 0.0345(10) Uani 1 1 d .
C17 C 1.2611(5) 0.2522(4) 0.2077(4) 0.0411(11) Uani 1 1 d .
H17 H 1.2476 0.1789 0.1677 0.049 Uiso 1 1 calc R
C18 C 1.4184(5) 0.3093(4) 0.2400(4) 0.0441(11) Uani 1 1 d .
H18 H 1.5112 0.2742 0.2216 0.053 Uiso 1 1 calc R
C19 C 1.4405(4) 0.4171(4) 0.2989(4) 0.0374(10) Uani 1 1 d .
C20 C 1.3030(5) 0.4727(4) 0.3238(4) 0.0444(12) Uani 1 1 d .
H20 H 1.3178 0.5468 0.3622 0.053 Uiso 1 1 calc R
C21 C 1.1460(5) 0.4168(4) 0.2909(4) 0.0442(11) Uani 1 1 d .
H21 H 1.0545 0.4546 0.3062 0.053 Uiso 1 1 calc R

loop_
_atom_site_aniso_label
_atom_site_aniso_U_11
_atom_site_aniso_U_22
_atom_site_aniso_U_33
_atom_site_aniso_U_23
_atom_site_aniso_U_13
_atom_site_aniso_U_12
P1 0.0374(6) 0.0450(7) 0.0337(7) 0.0043(6) 0.0000(5) 0.0090(5)
O1 0.0527(17) 0.0513(17) 0.0325(18) -0.0031(15) -0.0086(13) 0.0092(15)
O2 0.0441(17) 0.067(2) 0.045(2) 0.0062(17) -0.0032(14) 0.0291(16)
O3 0.0558(18) 0.0441(17) 0.046(2) 0.0105(16) 0.0163(15) 0.0129(15)
O4 0.0321(16) 0.085(2) 0.060(2) 0.020(2) -0.0059(15) -0.0137(16)
O5 0.0272(15) 0.067(2) 0.0421(19) 0.0107(16) -0.0060(12) 0.0055(14)
O6 0.0416(19) 0.071(2) 0.096(3) -0.028(2) -0.0027(18) -0.0028(18)
O7 0.0263(16) 0.072(2) 0.090(3) 0.003(2) -0.0001(16) 0.0103(16)
N1 0.0280(17) 0.051(2) 0.033(2) 0.0125(18) -0.0058(15) 0.0067(16)
N2 0.0279(17) 0.041(2) 0.044(2) -0.0038(18) 0.0001(15) 0.0061(16)
N3 0.032(2) 0.053(2) 0.050(3) 0.009(2) 0.0076(17) 0.0013(19)
C1 0.111(5) 0.144(6) 0.051(4) 0.000(4) -0.018(3) 0.090(5)
C2 0.191(8) 0.109(6) 0.173(10) 0.081(6) 0.069(7) 0.091(6)
C3 0.048(3) 0.065(3) 0.051(3) 0.005(3) 0.010(2) 0.016(3)
C4 0.060(3) 0.091(4) 0.081(5) 0.023(4) 0.017(3) 0.002(3)
C5 0.040(2) 0.068(3) 0.054(3) 0.004(3) 0.004(2) -0.009(2)
C6 0.025(2) 0.046(2) 0.040(3) 0.001(2) 0.0025(18) -0.0010(19)
C7 0.027(2) 0.052(3) 0.038(3) 0.001(2) -0.0040(18) 0.003(2)
C8 0.027(2) 0.039(2) 0.031(2) 0.001(2) 0.0005(16) 0.0042(18)
C9 0.031(2) 0.042(2) 0.027(2) 0.000(2) -0.0051(16) 0.0032(19)
C10 0.029(2) 0.035(2) 0.030(2) 0.0008(19) -0.0057(16) 0.0091(18)
C11 0.027(2) 0.040(2) 0.030(2) 0.000(2) -0.0017(17) 0.0084(19)
C12 0.025(2) 0.034(2) 0.035(2) 0.000(2) -0.0022(17) 0.0061(18)
C13 0.038(2) 0.049(3) 0.033(3) 0.007(2) -0.0050(18) 0.006(2)
C14 0.036(2) 0.048(3) 0.036(3) 0.004(2) 0.0039(18) 0.003(2)
C15 0.028(2) 0.036(2) 0.034(2) 0.004(2) -0.0028(17) 0.0076(18)
C16 0.032(2) 0.042(2) 0.028(2) 0.004(2) -0.0005(17) 0.0008(19)
C17 0.038(2) 0.039(2) 0.045(3) -0.005(2) 0.0057(19) 0.004(2)
C18 0.029(2) 0.054(3) 0.050(3) 0.005(2) 0.0025(19) 0.009(2)
C19 0.022(2) 0.045(2) 0.043(3) 0.006(2) 0.0021(17) -0.0017(19)
C20 0.032(2) 0.047(3) 0.054(3) -0.007(2) 0.008(2) 0.006(2)
C21 0.029(2) 0.049(3) 0.054(3) -0.008(2) 0.005(2) 0.007(2)

loop_
_atom_type_symbol
_atom_type_description
_atom_type_scat_dispersion_real
_atom_type_scat_dispersion_imag
_atom_type_scat_source
C C 0.0033 0.0016 'International Tables Vol C Tables 4.2.6.8 and 6.1.1.4'
H H 0.0000 0.0000 'International Tables Vol C Tables 4.2.6.8 and 6.1.1.4'
N N 0.0061 0.0033 'International Tables Vol C Tables 4.2.6.8 and 6.1.1.4'
O O 0.0106 0.0060 'International Tables Vol C Tables 4.2.6.8 and 6.1.1.4'
P P 0.1023 0.0942 'International Tables Vol C Tables 4.2.6.8 and 6.1.1.4'

loop_
_geom_angle_atom_site_label_1
_geom_angle_atom_site_label_2
_geom_angle_atom_site_label_3
_geom_angle
O1 P1 O2 117.21(16)
O1 P1 O3 114.53(18)
O1 P1 C15 115.07(17)
O2 P1 C15 100.79(17)
O3 P1 O2 102.59(16)
O3 P1 C15 104.77(17)
C1 O2 P1 123.2(3)
C3 O3 P1 122.8(3)
C6 O4 C5 118.6(3)
C11 N1 H1 117.3
C11 N1 C12 125.4(3)
C12 N1 H1 117.3
C15 N2 H2 116.3
C16 N2 H2 116.3
C16 N2 C15 127.4(3)
O6 N3 O7 122.1(3)
O6 N3 C19 119.4(4)
O7 N3 C19 118.5(4)
O2 C1 H1A 109.8
O2 C1 H1B 109.8
O2 C1 C2 109.4(5)
H1A C1 H1B 108.2
C2 C1 H1A 109.8
C2 C1 H1B 109.8
C1 C2 H2A 109.5
C1 C2 H2B 109.5
C1 C2 H2C 109.5
H2A C2 H2B 109.5
H2A C2 H2C 109.5
H2B C2 H2C 109.5
O3 C3 H3A 110.0
O3 C3 H3B 110.0
O3 C3 C4 108.6(4)
H3A C3 H3B 108.4
C4 C3 H3A 110.0
C4 C3 H3B 110.0
C3 C4 H4A 109.5
C3 C4 H4B 109.5
C3 C4 H4C 109.5
H4A C4 H4B 109.5
H4A C4 H4C 109.5
H4B C4 H4C 109.5
O4 C5 H5A 109.5
O4 C5 H5B 109.5
O4 C5 H5C 109.5
H5A C5 H5B 109.5
H5A C5 H5C 109.5
H5B C5 H5C 109.5
O4 C6 C14 123.2(4)
C7 C6 O4 116.2(4)
C7 C6 C14 120.6(3)
C6 C7 H7 119.7
C6 C7 C8 120.7(4)
C8 C7 H7 119.7
C7 C8 C9 123.4(4)
C12 C8 C7 117.8(4)
C12 C8 C9 118.7(3)
C8 C9 H9 119.0
C10 C9 C8 121.9(4)
C10 C9 H9 119.0
C9 C10 C11 119.0(4)
C9 C10 C15 127.0(3)
C11 C10 C15 114.0(3)
O5 C11 N1 121.4(3)
O5 C11 C10 121.8(4)
N1 C11 C10 116.8(3)
N1 C12 C8 118.1(4)
C13 C12 N1 121.1(3)
C13 C12 C8 120.9(3)
C12 C13 H13 119.7
C12 C13 C14 120.7(4)
C14 C13 H13 119.7
C6 C14 H14 120.3
C13 C14 C6 119.3(4)
C13 C14 H14 120.3
P1 C15 H15 106.1
N2 C15 P1 110.6(3)
N2 C15 C10 111.0(3)
N2 C15 H15 106.1
C10 C15 P1 116.3(2)
C10 C15 H15 106.1
N2 C16 C17 122.5(3)
N2 C16 C21 119.0(3)
C21 C16 C17 118.5(3)
C16 C17 H17 120.2
C18 C17 C16 119.6(4)
C18 C17 H17 120.2
C17 C18 H18 119.5
C19 C18 C17 121.0(4)
C19 C18 H18 119.5
C18 C19 N3 121.0(4)
C18 C19 C20 120.1(3)
C20 C19 N3 118.8(4)
C19 C20 H20 120.4
C21 C20 C19 119.2(4)
C21 C20 H20 120.4
C16 C21 H21 119.2
C20 C21 C16 121.6(4)
C20 C21 H21 119.2

loop_
_geom_bond_atom_site_label_1
_geom_bond_atom_site_label_2
_geom_bond_distance
P1 O1 1.455(3)
P1 O2 1.575(3)
P1 O3 1.568(3)
P1 C15 1.824(4)
O2 C1 1.450(6)
O3 C3 1.455(5)
O4 C5 1.427(5)
O4 C6 1.370(4)
O5 C11 1.248(4)
O6 N3 1.219(4)
O7 N3 1.241(4)
N1 H1 0.8600
N1 C11 1.347(5)
N1 C12 1.386(4)
N2 H2 0.8600
N2 C15 1.438(4)
N2 C16 1.369(4)
N3 C19 1.436(5)
C1 H1A 0.9700
C1 H1B 0.9700
C1 C2 1.471(9)
C2 H2A 0.9600
C2 H2B 0.9600
C2 H2C 0.9600
C3 H3A 0.9700
C3 H3B 0.9700
C3 C4 1.476(6)
C4 H4A 0.9600
C4 H4B 0.9600
C4 H4C 0.9600
C5 H5A 0.9600
C5 H5B 0.9600
C5 H5C 0.9600
C6 C7 1.366(6)
C6 C14 1.404(5)
C7 H7 0.9300
C7 C8 1.423(5)
C8 C9 1.425(5)
C8 C12 1.402(5)
C9 H9 0.9300
C9 C10 1.361(5)
C10 C11 1.472(5)
C10 C15 1.519(5)
C12 C13 1.381(5)
C13 H13 0.9300
C13 C14 1.384(5)
C14 H14 0.9300
C15 H15 0.9800
C16 C17 1.411(5)
C16 C21 1.386(5)
C17 H17 0.9300
C17 C18 1.374(5)
C18 H18 0.9300
C18 C19 1.368(5)
C19 C20 1.394(5)
C20 H20 0.9300
C20 C21 1.369(5)
C21 H21 0.9300

loop_
_geom_torsion_atom_site_label_1
_geom_torsion_atom_site_label_2
_geom_torsion_atom_site_label_3
_geom_torsion_atom_site_label_4
_geom_torsion
P1 O2 C1 C2 -103.1(5)
P1 O3 C3 C4 178.5(3)
O1 P1 O2 C1 -74.8(4)
O1 P1 O3 C3 -27.0(4)
O1 P1 C15 N2 175.7(2)
O1 P1 C15 C10 -56.5(3)
O2 P1 O3 C3 -155.1(3)
O2 P1 C15 N2 -57.2(3)
O2 P1 C15 C10 70.5(3)
O3 P1 O2 C1 51.6(4)
O3 P1 C15 N2 49.0(3)
O3 P1 C15 C10 176.8(3)
O4 C6 C7 C8 -178.4(3)
O4 C6 C14 C13 179.1(4)
O6 N3 C19 C18 -177.7(4)
O6 N3 C19 C20 2.3(6)
O7 N3 C19 C18 1.1(6)
O7 N3 C19 C20 -179.0(4)
N1 C12 C13 C14 -180.0(4)
N2 C16 C17 C18 -175.8(4)
N2 C16 C21 C20 175.2(4)
N3 C19 C20 C21 -178.4(4)
C5 O4 C6 C7 -178.9(4)
C5 O4 C6 C14 2.4(6)
C6 C7 C8 C9 178.7(4)
C6 C7 C8 C12 -0.4(6)
C7 C6 C14 C13 0.5(6)
C7 C8 C9 C10 -178.8(4)
C7 C8 C12 N1 -179.2(3)
C7 C8 C12 C13 -0.3(6)
C8 C9 C10 C11 -1.8(6)
C8 C9 C10 C15 -179.9(3)
C8 C12 C13 C14 1.1(6)
C9 C8 C12 N1 1.6(5)
C9 C8 C12 C13 -179.4(3)
C9 C10 C11 O5 -178.8(4)
C9 C10 C11 N1 1.4(5)
C9 C10 C15 P1 -16.9(5)
C9 C10 C15 N2 110.6(4)
C11 N1 C12 C8 -2.1(6)
C11 N1 C12 C13 179.0(4)
C11 C10 C15 P1 164.9(3)
C11 C10 C15 N2 -67.5(4)
C12 N1 C11 O5 -179.2(4)
C12 N1 C11 C10 0.5(5)
C12 C8 C9 C10 0.3(6)
C12 C13 C14 C6 -1.2(6)
C14 C6 C7 C8 0.3(6)
C15 P1 O2 C1 159.6(4)
C15 P1 O3 C3 100.0(3)
C15 N2 C16 C17 3.8(6)
C15 N2 C16 C21 -174.6(4)
C15 C10 C11 O5 -0.5(5)
C15 C10 C11 N1 179.7(3)
C16 N2 C15 P1 -111.7(4)
C16 N2 C15 C10 117.7(4)
C16 C17 C18 C19 0.0(7)
C17 C16 C21 C20 -3.3(7)
C17 C18 C19 N3 177.8(4)
C17 C18 C19 C20 -2.1(7)
C18 C19 C20 C21 1.5(7)
C19 C20 C21 C16 1.2(7)
C21 C16 C17 C18 2.6(6)
